data_4073705
loop_
_publ_author_name
'Fraser, Lauren R.'
'Bird, Jeffrey'
'Wu, Qiming'
'Cao, Changsheng'
'Patrick, Brian O.'
'Love, Jennifer A.'

_publ_section_title
;
 Synthesis, Structure, and Hydrothiolation Activity of Rhodium
 Pyrazolylborate Complexes
;
_journal_issue 23
_journal_name_full Organometallics
_journal_page_first 5602
_journal_paper_doi 10.1021/om700564t
_journal_volume 26
_journal_year 2007
_chemical_formula_sum 'C52.5 H57 B N4 P2 Rh'
_chemical_formula_weight 919.68
_chemical_name_systematic
;
 ?
;
_space_group_IT_number 14
_symmetry_cell_setting monoclinic
_symmetry_space_group_name_Hall '-P 2ybc'
_symmetry_space_group_name_H-M 'P 1 21/c 1'
_atom_sites_solution_hydrogens geom
_atom_sites_solution_primary direct
_atom_sites_solution_secondary difmap
_audit_creation_method SHELXL-97
_cell_angle_alpha 90.00
_cell_angle_beta 98.470(6)
_cell_angle_gamma 90.00
_cell_formula_units_Z 4
_cell_length_a 11.1675(12)
_cell_length_b 17.0037(16)
_cell_length_c 24.853(2)
_cell_measurement_reflns_used 5116
_cell_measurement_temperature 173(2)
_cell_measurement_theta_max 27.83
_cell_measurement_theta_min 2.39
_cell_volume 4667.8(8)
_computing_structure_refinement 'SHELXL-97 (Sheldrick, 1997)'
_diffrn_ambient_temperature 173(2)
_diffrn_measured_fraction_theta_full 0.980
_diffrn_measured_fraction_theta_max 0.980
_diffrn_measurement_device_type 'Bruker X8 APEX II'
_diffrn_measurement_method 'area detector'
_diffrn_radiation_monochromator graphite
_diffrn_radiation_source 'fine-focus sealed tube'
_diffrn_radiation_type MoK\a
_diffrn_radiation_wavelength 0.71069
_diffrn_reflns_av_R_equivalents 0.0515
_diffrn_reflns_av_sigmaI/netI 0.0522
_diffrn_reflns_limit_h_max 14
_diffrn_reflns_limit_h_min -14
_diffrn_reflns_limit_k_max 22
_diffrn_reflns_limit_k_min -22
_diffrn_reflns_limit_l_max 32
_diffrn_reflns_limit_l_min -32
_diffrn_reflns_number 49127
_diffrn_reflns_theta_full 28.22
_diffrn_reflns_theta_max 28.22
_diffrn_reflns_theta_min 1.46
_exptl_absorpt_coefficient_mu 0.474
_exptl_absorpt_correction_T_max 0.888
_exptl_absorpt_correction_T_min 0.802
_exptl_absorpt_correction_type multi-scan
_exptl_crystal_colour orange
_exptl_crystal_density_diffrn 1.309
_exptl_crystal_density_method 'not measured'
_exptl_crystal_description prism
_exptl_crystal_F_000 1920
_exptl_crystal_size_max 0.40
_exptl_crystal_size_mid 0.25
_exptl_crystal_size_min 0.25
_refine_diff_density_max 0.474
_refine_diff_density_min -0.442
_refine_diff_density_rms 0.080
_refine_ls_extinction_method none
_refine_ls_goodness_of_fit_ref 1.015
_refine_ls_hydrogen_treatment mixed
_refine_ls_matrix_type full
_refine_ls_number_parameters 573
_refine_ls_number_reflns 11268
_refine_ls_number_restraints 18
_refine_ls_restrained_S_all 1.015
_refine_ls_R_factor_all 0.0606
_refine_ls_R_factor_gt 0.0386
_refine_ls_shift/su_max 0.060
_refine_ls_shift/su_mean 0.001
_refine_ls_structure_factor_coef Fsqd
_refine_ls_weighting_details 'calc w=1/[\s^2^(Fo^2^)+(0.0403P)^2^+3.4680P] where P=(Fo^2^+2Fc^2^)/3'
_refine_ls_weighting_scheme calc
_refine_ls_wR_factor_gt 0.0869
_refine_ls_wR_factor_ref 0.0979
_reflns_number_gt 8528
_reflns_number_total 11268
_reflns_threshold_expression >2sigma(I)
_cod_data_source_file om700564t-file003.cif
_cod_data_source_block jl038
_cod_original_cell_volume 4667.9(8)
_cod_original_sg_symbol_H-M 'P 21/c'
_cod_original_formula_sum 'C52.50 H57 B N4 P2 Rh'
_cod_database_code 4073705

loop_
_symmetry_equiv_pos_as_xyz
'x, y, z'
'-x, y+1/2, -z+1/2'
'-x, -y, -z'
'x, -y-1/2, z-1/2'

loop_
_atom_site_label
_atom_site_type_symbol
_atom_site_fract_x
_atom_site_fract_y
_atom_site_fract_z
_atom_site_U_iso_or_equiv
_atom_site_adp_type
_atom_site_occupancy
_atom_site_symmetry_multiplicity
_atom_site_calc_flag
_atom_site_refinement_flags
_atom_site_disorder_assembly
_atom_site_disorder_group
C1 C -0.1026(2) 0.17400(15) 0.22625(10) 0.0217(5) Uani 1 1 d . . .
C2 C -0.1789(2) 0.10899(16) 0.22083(11) 0.0270(6) Uani 1 1 d . . .
H2 H -0.1794 0.0741 0.2506 0.032 Uiso 1 1 calc R . .
C3 C -0.2540(3) 0.09472(19) 0.17242(12) 0.0379(7) Uani 1 1 d . . .
H3 H -0.3050 0.0497 0.1689 0.045 Uiso 1 1 calc R . .
C4 C -0.2549(3) 0.1455(2) 0.12938(12) 0.0438(8) Uani 1 1 d . . .
H4 H -0.3078 0.1363 0.0964 0.053 Uiso 1 1 calc R . .
C5 C -0.1791(3) 0.2100(2) 0.13409(12) 0.0427(8) Uani 1 1 d . . .
H5 H -0.1787 0.2446 0.1041 0.051 Uiso 1 1 calc R . .
C6 C -0.1036(3) 0.22426(17) 0.18239(11) 0.0301(6) Uani 1 1 d . . .
H6 H -0.0520 0.2690 0.1855 0.036 Uiso 1 1 calc R . .
C7 C 0.0801(2) 0.09649(14) 0.29564(10) 0.0198(5) Uani 1 1 d . . .
C8 C 0.1185(2) 0.06275(16) 0.25022(11) 0.0269(6) Uani 1 1 d . . .
H8 H 0.1044 0.0894 0.2163 0.032 Uiso 1 1 calc R . .
C9 C 0.1772(3) -0.00926(16) 0.25391(12) 0.0312(6) Uani 1 1 d . . .
H9 H 0.2044 -0.0311 0.2227 0.037 Uiso 1 1 calc R . .
C10 C 0.1964(3) -0.04952(16) 0.30273(12) 0.0323(7) Uani 1 1 d . . .
H10 H 0.2361 -0.0991 0.3051 0.039 Uiso 1 1 calc R . .
C11 C 0.1578(3) -0.01737(16) 0.34774(12) 0.0304(6) Uani 1 1 d . . .
H11 H 0.1706 -0.0448 0.3814 0.037 Uiso 1 1 calc R . .
C12 C 0.1001(2) 0.05521(15) 0.34428(11) 0.0246(5) Uani 1 1 d . . .
H12 H 0.0739 0.0770 0.3758 0.030 Uiso 1 1 calc R . .
C13 C 0.0960(2) 0.26421(15) 0.27324(10) 0.0224(5) Uani 1 1 d . . .
C14 C 0.2059(2) 0.25030(17) 0.25540(11) 0.0292(6) Uani 1 1 d . . .
H14 H 0.2361 0.1981 0.2548 0.035 Uiso 1 1 calc R . .
C15 C 0.2723(3) 0.31229(18) 0.23843(13) 0.0383(7) Uani 1 1 d . . .
H15 H 0.3479 0.3024 0.2265 0.046 Uiso 1 1 calc R . .
C16 C 0.2286(3) 0.38864(18) 0.23888(13) 0.0412(8) Uani 1 1 d . . .
H16 H 0.2738 0.4309 0.2270 0.049 Uiso 1 1 calc R . .
C17 C 0.1197(3) 0.40291(17) 0.25656(13) 0.0387(7) Uani 1 1 d . . .
H17 H 0.0893 0.4551 0.2568 0.046 Uiso 1 1 calc R . .
C18 C 0.0549(2) 0.34142(16) 0.27385(11) 0.0275(6) Uani 1 1 d . . .
H18 H -0.0197 0.3519 0.2865 0.033 Uiso 1 1 calc R . .
C19 C 0.2169(2) 0.23936(15) 0.41000(10) 0.0229(5) Uani 1 1 d . . .
C20 C 0.2801(2) 0.29301(17) 0.38240(11) 0.0296(6) Uani 1 1 d . . .
H20 H 0.2407 0.3392 0.3674 0.036 Uiso 1 1 calc R . .
C21 C 0.3998(3) 0.2795(2) 0.37671(12) 0.0374(7) Uani 1 1 d . . .
H21 H 0.4415 0.3165 0.3577 0.045 Uiso 1 1 calc R . .
C22 C 0.4590(3) 0.2132(2) 0.39815(12) 0.0378(7) Uani 1 1 d . . .
H22 H 0.5415 0.2047 0.3945 0.045 Uiso 1 1 calc R . .
C23 C 0.3977(3) 0.15971(19) 0.42481(13) 0.0395(7) Uani 1 1 d . . .
H23 H 0.4377 0.1133 0.4392 0.047 Uiso 1 1 calc R . .
C24 C 0.2781(3) 0.17230(17) 0.43101(12) 0.0313(6) Uani 1 1 d . . .
H24 H 0.2371 0.1346 0.4499 0.038 Uiso 1 1 calc R . .
C25 C 0.0621(2) 0.21862(15) 0.48831(10) 0.0222(5) Uani 1 1 d . . .
C26 C 0.0374(2) 0.13892(16) 0.49456(11) 0.0273(6) Uani 1 1 d . . .
H26 H 0.0151 0.1073 0.4632 0.033 Uiso 1 1 calc R . .
C27 C 0.0450(3) 0.10511(18) 0.54543(12) 0.0346(7) Uani 1 1 d . . .
H27 H 0.0286 0.0507 0.5488 0.041 Uiso 1 1 calc R . .
C28 C 0.0761(3) 0.1504(2) 0.59112(12) 0.0404(8) Uani 1 1 d . . .
H28 H 0.0822 0.1272 0.6262 0.048 Uiso 1 1 calc R . .
C29 C 0.0983(3) 0.2294(2) 0.58592(11) 0.0381(7) Uani 1 1 d . . .
H29 H 0.1181 0.2609 0.6176 0.046 Uiso 1 1 calc R . .
C30 C 0.0921(2) 0.26372(17) 0.53479(11) 0.0294(6) Uani 1 1 d . . .
H30 H 0.1084 0.3182 0.5317 0.035 Uiso 1 1 calc R . .
C31 C 0.0542(2) 0.36279(14) 0.42350(10) 0.0224(5) Uani 1 1 d . . .
C32 C 0.1478(3) 0.40679(16) 0.45290(11) 0.0318(6) Uani 1 1 d . . .
H32 H 0.2168 0.3805 0.4715 0.038 Uiso 1 1 calc R . .
C33 C 0.1413(3) 0.48784(17) 0.45523(13) 0.0409(8) Uani 1 1 d . . .
H33 H 0.2054 0.5168 0.4755 0.049 Uiso 1 1 calc R . .
C34 C 0.0426(3) 0.52650(17) 0.42834(13) 0.0419(8) Uani 1 1 d . . .
H34 H 0.0381 0.5822 0.4303 0.050 Uiso 1 1 calc R . .
C35 C -0.0495(3) 0.48512(17) 0.39865(12) 0.0373(7) Uani 1 1 d . . .
H35 H -0.1174 0.5123 0.3798 0.045 Uiso 1 1 calc R . .
C36 C -0.0441(3) 0.40339(15) 0.39603(11) 0.0270(6) Uani 1 1 d . . .
H36 H -0.1084 0.3752 0.3752 0.032 Uiso 1 1 calc R . .
C37 C -0.2211(3) 0.31087(16) 0.47919(11) 0.0308(6) Uani 1 1 d . . .
H37A H -0.1414 0.3223 0.4999 0.046 Uiso 1 1 calc R . .
H37B H -0.2844 0.3309 0.4990 0.046 Uiso 1 1 calc R . .
H37C H -0.2281 0.3364 0.4435 0.046 Uiso 1 1 calc R . .
C38 C -0.2354(2) 0.22441(16) 0.47178(10) 0.0238(5) Uani 1 1 d . . .
C39 C -0.2866(2) 0.17128(17) 0.50440(11) 0.0291(6) Uani 1 1 d . . .
H39 H -0.3160 0.1823 0.5376 0.035 Uiso 1 1 calc R . .
C40 C -0.2860(2) 0.09962(16) 0.47887(10) 0.0268(6) Uani 1 1 d . . .
C41 C -0.3306(3) 0.02134(18) 0.49519(13) 0.0384(7) Uani 1 1 d . . .
H41A H -0.3987 0.0043 0.4683 0.058 Uiso 1 1 calc R . .
H41B H -0.3573 0.0259 0.5309 0.058 Uiso 1 1 calc R . .
H41C H -0.2651 -0.0174 0.4971 0.058 Uiso 1 1 calc R . .
C42 C -0.3374(3) 0.28086(17) 0.26137(12) 0.0359(7) Uani 1 1 d . . .
H42A H -0.2575 0.3014 0.2765 0.054 Uiso 1 1 calc R . .
H42B H -0.4003 0.3165 0.2706 0.054 Uiso 1 1 calc R . .
H42C H -0.3432 0.2769 0.2217 0.054 Uiso 1 1 calc R . .
C43 C -0.3543(2) 0.20133(16) 0.28464(10) 0.0259(6) Uani 1 1 d . . .
C44 C -0.4529(3) 0.15102(19) 0.27527(11) 0.0336(7) Uani 1 1 d . . .
H44 H -0.5263 0.1598 0.2514 0.040 Uiso 1 1 calc R . .
C45 C -0.4236(2) 0.08611(17) 0.30734(11) 0.0304(6) Uani 1 1 d . . .
C46 C -0.4974(3) 0.0151(2) 0.31589(14) 0.0489(9) Uani 1 1 d . . .
H46A H -0.4471 -0.0322 0.3157 0.073 Uiso 1 1 calc R . .
H46B H -0.5663 0.0115 0.2866 0.073 Uiso 1 1 calc R . .
H46C H -0.5271 0.0193 0.3510 0.073 Uiso 1 1 calc R . .
C47 C 0.4466(8) 0.1709(3) 0.5879(3) 0.056(2) Uani 0.50 1 d PD A 1
H47A H 0.5204 0.1648 0.6143 0.083 Uiso 0.50 1 calc PR A 1
H47B H 0.4518 0.1375 0.5562 0.083 Uiso 0.50 1 calc PR A 1
H47C H 0.3762 0.1553 0.6048 0.083 Uiso 0.50 1 calc PR A 1
C48 C 0.4332(6) 0.2566(3) 0.5700(3) 0.0430(16) Uani 0.50 1 d PD A 1
H48A H 0.5054 0.2727 0.5539 0.052 Uiso 0.50 1 calc PR A 1
H48B H 0.3614 0.2621 0.5417 0.052 Uiso 0.50 1 calc PR A 1
C49 C 0.4193(6) 0.3102(3) 0.6176(2) 0.0327(13) Uani 0.50 1 d PD A 1
H49A H 0.3473 0.2940 0.6338 0.039 Uiso 0.50 1 calc PR A 1
H49B H 0.4912 0.3049 0.6458 0.039 Uiso 0.50 1 calc PR A 1
C50 C 0.4054(5) 0.3953(3) 0.5998(2) 0.0322(13) Uani 0.50 1 d PD A 1
H50A H 0.3318 0.4007 0.5725 0.039 Uiso 0.50 1 calc PR A 1
H50B H 0.4759 0.4107 0.5823 0.039 Uiso 0.50 1 calc PR A 1
C51 C 0.3959(6) 0.4508(3) 0.6472(2) 0.0439(16) Uani 0.50 1 d PD A 1
H51A H 0.3210 0.4387 0.6626 0.053 Uiso 0.50 1 calc PR A 1
H51B H 0.4656 0.4419 0.6761 0.053 Uiso 0.50 1 calc PR A 1
C52 C 0.3938(7) 0.5357(3) 0.6300(4) 0.065(2) Uani 0.50 1 d PD A 1
H52A H 0.4539 0.5442 0.6055 0.098 Uiso 0.50 1 calc PR A 1
H52B H 0.4131 0.5692 0.6622 0.098 Uiso 0.50 1 calc PR A 1
H52C H 0.3131 0.5491 0.6111 0.098 Uiso 0.50 1 calc PR A 1
B1 B -0.2368(3) 0.05323(17) 0.38320(13) 0.0258(6) Uani 1 1 d . . .
N1 N -0.20278(18) 0.18689(12) 0.42912(8) 0.0202(4) Uani 1 1 d . . .
N2 N -0.23653(19) 0.10906(12) 0.43324(8) 0.0233(5) Uani 1 1 d . . .
N3 N -0.31102(19) 0.09712(13) 0.33488(8) 0.0240(5) Uani 1 1 d . . .
N4 N -0.26837(18) 0.16839(12) 0.32043(8) 0.0208(4) Uani 1 1 d . . .
P1 P -0.00632(6) 0.18908(4) 0.29226(2) 0.01803(13) Uani 1 1 d . . .
P2 P 0.05726(6) 0.25509(4) 0.41830(2) 0.01848(13) Uani 1 1 d . . .
Rh1 Rh -0.102740(17) 0.205339(11) 0.363471(7) 0.01668(6) Uani 1 1 d . . .
C53 C 0.4191(11) 0.3011(6) 0.5773(5) 0.155(7) Uiso 0.50 1 d PGD B 2
C54 C 0.4522(9) 0.3305(7) 0.5294(4) 0.143(5) Uiso 0.50 1 d PGD B 2
H54 H 0.4668 0.2954 0.5013 0.172 Uiso 0.50 1 calc PR B 2
C55 C 0.4638(9) 0.4111(8) 0.5226(4) 0.176(7) Uiso 0.50 1 d PG B 2
H55 H 0.4864 0.4312 0.4898 0.212 Uiso 0.50 1 calc PR B 2
C56 C 0.4424(11) 0.4624(6) 0.5637(6) 0.209(8) Uiso 0.50 1 d PG B 2
H56 H 0.4503 0.5175 0.5590 0.250 Uiso 0.50 1 calc PR B 2
C57 C 0.4093(11) 0.4330(8) 0.6115(5) 0.178(8) Uiso 0.50 1 d PG B 2
H57 H 0.3946 0.4681 0.6396 0.214 Uiso 0.50 1 calc PR B 2
C58 C 0.3976(11) 0.3524(8) 0.6184(4) 0.201(10) Uiso 0.50 1 d PGD B 2
H58 H 0.3750 0.3323 0.6511 0.242 Uiso 0.50 1 calc PR B 2
C59 C 0.433(3) 0.2154(8) 0.5893(8) 0.264(15) Uiso 0.50 1 d PD B 2
H59A H 0.3525 0.1910 0.5861 0.397 Uiso 0.50 1 calc PR B 2
H59B H 0.4754 0.2081 0.6263 0.397 Uiso 0.50 1 calc PR B 2
H59C H 0.4792 0.1909 0.5633 0.397 Uiso 0.50 1 calc PR B 2
H1B H -0.281(2) -0.0018(15) 0.3915(10) 0.020(7) Uiso 1 1 d . . .
H2B H -0.142(2) 0.0409(16) 0.3723(10) 0.027(7) Uiso 1 1 d . . .

loop_
_atom_site_aniso_label
_atom_site_aniso_U_11
_atom_site_aniso_U_22
_atom_site_aniso_U_33
_atom_site_aniso_U_23
_atom_site_aniso_U_13
_atom_site_aniso_U_12
C1 0.0205(13) 0.0274(13) 0.0174(12) -0.0037(10) 0.0038(10) 0.0031(11)
C2 0.0266(14) 0.0308(14) 0.0242(13) -0.0043(11) 0.0055(11) 0.0006(12)
C3 0.0298(16) 0.0479(18) 0.0349(16) -0.0134(15) 0.0019(13) -0.0075(14)
C4 0.0338(17) 0.071(2) 0.0240(15) -0.0102(16) -0.0037(13) 0.0012(17)
C5 0.0395(18) 0.065(2) 0.0224(14) 0.0076(15) 0.0015(13) 0.0078(17)
C6 0.0313(15) 0.0365(15) 0.0220(13) 0.0026(12) 0.0021(11) 0.0032(12)
C7 0.0173(12) 0.0197(11) 0.0219(12) -0.0018(10) 0.0017(10) -0.0006(10)
C8 0.0286(15) 0.0271(13) 0.0254(13) -0.0039(11) 0.0055(11) -0.0004(12)
C9 0.0283(15) 0.0302(14) 0.0362(16) -0.0125(13) 0.0086(12) 0.0012(12)
C10 0.0261(15) 0.0221(13) 0.0474(18) -0.0061(13) 0.0008(13) 0.0025(11)
C11 0.0296(15) 0.0265(13) 0.0335(15) 0.0043(12) -0.0012(12) 0.0019(12)
C12 0.0226(13) 0.0255(13) 0.0255(13) -0.0029(11) 0.0029(10) -0.0008(11)
C13 0.0247(14) 0.0237(12) 0.0183(12) 0.0015(10) 0.0017(10) -0.0024(11)
C14 0.0284(15) 0.0300(14) 0.0311(14) -0.0016(12) 0.0111(12) -0.0017(12)
C15 0.0324(17) 0.0451(18) 0.0412(17) -0.0011(14) 0.0183(14) -0.0081(14)
C16 0.0415(19) 0.0365(16) 0.0476(19) 0.0087(15) 0.0135(15) -0.0157(14)
C17 0.0412(18) 0.0260(14) 0.0493(19) 0.0082(14) 0.0079(15) -0.0034(13)
C18 0.0258(14) 0.0265(13) 0.0305(14) 0.0045(12) 0.0051(11) -0.0012(11)
C19 0.0181(13) 0.0291(13) 0.0207(12) -0.0047(11) 0.0004(10) -0.0029(11)
C20 0.0246(14) 0.0368(15) 0.0275(14) 0.0027(13) 0.0037(11) -0.0045(12)
C21 0.0233(15) 0.058(2) 0.0322(15) 0.0028(14) 0.0071(12) -0.0105(14)
C22 0.0234(15) 0.058(2) 0.0320(15) -0.0058(15) 0.0044(12) 0.0020(14)
C23 0.0277(16) 0.0441(18) 0.0456(18) -0.0011(15) 0.0022(14) 0.0107(14)
C24 0.0254(15) 0.0310(14) 0.0377(16) 0.0012(13) 0.0047(12) -0.0002(12)
C25 0.0189(12) 0.0279(13) 0.0200(12) 0.0007(11) 0.0031(10) 0.0005(10)
C26 0.0252(14) 0.0304(14) 0.0269(14) 0.0043(12) 0.0052(11) 0.0019(12)
C27 0.0306(16) 0.0397(16) 0.0340(16) 0.0124(14) 0.0069(13) 0.0028(13)
C28 0.0393(18) 0.058(2) 0.0238(14) 0.0135(15) 0.0052(13) 0.0052(16)
C29 0.0369(17) 0.056(2) 0.0210(14) -0.0046(14) 0.0021(12) 0.0002(15)
C30 0.0293(15) 0.0352(15) 0.0237(13) -0.0022(12) 0.0037(11) -0.0007(12)
C31 0.0258(14) 0.0207(12) 0.0214(12) -0.0001(10) 0.0053(10) -0.0020(10)
C32 0.0330(16) 0.0284(14) 0.0328(15) -0.0050(12) 0.0015(12) -0.0065(12)
C33 0.049(2) 0.0286(15) 0.0449(18) -0.0104(14) 0.0055(15) -0.0141(14)
C34 0.062(2) 0.0181(13) 0.0476(19) -0.0028(13) 0.0147(17) -0.0035(14)
C35 0.0476(19) 0.0268(14) 0.0385(17) 0.0053(13) 0.0102(14) 0.0091(14)
C36 0.0301(15) 0.0251(13) 0.0262(13) 0.0006(11) 0.0051(11) -0.0005(12)
C37 0.0342(16) 0.0323(15) 0.0275(14) -0.0064(12) 0.0100(12) 0.0021(12)
C38 0.0178(13) 0.0323(14) 0.0212(12) -0.0035(11) 0.0029(10) -0.0009(11)
C39 0.0248(14) 0.0430(16) 0.0202(13) 0.0007(12) 0.0062(11) -0.0026(12)
C40 0.0207(13) 0.0365(15) 0.0237(13) 0.0077(12) 0.0048(10) -0.0039(12)
C41 0.0393(18) 0.0397(16) 0.0382(16) 0.0125(14) 0.0125(14) -0.0068(14)
C42 0.0316(16) 0.0384(16) 0.0367(16) 0.0078(13) 0.0021(13) 0.0083(13)
C43 0.0212(13) 0.0349(14) 0.0220(12) -0.0022(12) 0.0045(10) 0.0032(12)
C44 0.0203(14) 0.0509(18) 0.0283(14) -0.0018(14) -0.0012(11) 0.0014(13)
C45 0.0208(14) 0.0399(16) 0.0313(14) -0.0102(13) 0.0064(11) -0.0077(12)
C46 0.0327(18) 0.055(2) 0.058(2) -0.0077(18) 0.0046(16) -0.0205(16)
C47 0.061(5) 0.031(3) 0.082(6) -0.011(4) 0.032(4) -0.017(3)
C48 0.017(3) 0.050(4) 0.062(5) -0.012(4) 0.004(3) -0.005(3)
C49 0.027(3) 0.043(4) 0.029(3) -0.007(3) 0.005(2) -0.006(3)
C50 0.018(3) 0.032(3) 0.042(3) 0.006(3) -0.009(2) -0.001(2)
C51 0.036(4) 0.052(4) 0.045(4) 0.000(3) 0.013(3) 0.011(3)
C52 0.060(5) 0.032(4) 0.110(7) -0.009(4) 0.033(5) -0.002(3)
B1 0.0255(16) 0.0209(14) 0.0316(16) 0.0006(13) 0.0056(13) -0.0020(12)
N1 0.0186(11) 0.0227(10) 0.0196(10) 0.0000(8) 0.0038(8) -0.0032(8)
N2 0.0236(11) 0.0237(11) 0.0231(11) 0.0024(9) 0.0049(9) -0.0034(9)
N3 0.0222(11) 0.0248(11) 0.0254(11) -0.0038(9) 0.0048(9) -0.0055(9)
N4 0.0195(11) 0.0240(10) 0.0188(10) -0.0013(9) 0.0024(8) -0.0027(9)
P1 0.0189(3) 0.0186(3) 0.0168(3) 0.0005(2) 0.0033(2) 0.0000(2)
P2 0.0186(3) 0.0187(3) 0.0180(3) -0.0002(3) 0.0022(2) -0.0008(2)
Rh1 0.01669(10) 0.01740(9) 0.01602(9) -0.00030(8) 0.00261(7) -0.00096(8)

loop_
_atom_type_symbol
_atom_type_description
_atom_type_scat_dispersion_real
_atom_type_scat_dispersion_imag
_atom_type_scat_source
C C 0.0033 0.0016 'International Tables Vol C Tables 4.2.6.8 and 6.1.1.4'
H H 0.0000 0.0000 'International Tables Vol C Tables 4.2.6.8 and 6.1.1.4'
B B 0.0013 0.0007 'International Tables Vol C Tables 4.2.6.8 and 6.1.1.4'
N N 0.0061 0.0033 'International Tables Vol C Tables 4.2.6.8 and 6.1.1.4'
P P 0.1023 0.0942 'International Tables Vol C Tables 4.2.6.8 and 6.1.1.4'
Rh Rh -1.1178 0.9187 'International Tables Vol C Tables 4.2.6.8 and 6.1.1.4'

loop_
_geom_angle_atom_site_label_1
_geom_angle_atom_site_label_2
_geom_angle_atom_site_label_3
_geom_angle
C6 C1 C2 118.8(2)
C6 C1 P1 123.5(2)
C2 C1 P1 117.77(19)
C3 C2 C1 120.6(3)
C3 C2 H2 119.7
C1 C2 H2 119.7
C4 C3 C2 120.1(3)
C4 C3 H3 120.0
C2 C3 H3 120.0
C3 C4 C5 120.0(3)
C3 C4 H4 120.0
C5 C4 H4 120.0
C4 C5 C6 120.1(3)
C4 C5 H5 119.9
C6 C5 H5 119.9
C5 C6 C1 120.6(3)
C5 C6 H6 119.7
C1 C6 H6 119.7
C12 C7 C8 118.0(2)
C12 C7 P1 119.21(19)
C8 C7 P1 122.57(19)
C9 C8 C7 120.7(3)
C9 C8 H8 119.6
C7 C8 H8 119.6
C10 C9 C8 120.4(3)
C10 C9 H9 119.8
C8 C9 H9 119.8
C11 C10 C9 119.5(3)
C11 C10 H10 120.3
C9 C10 H10 120.3
C10 C11 C12 120.2(3)
C10 C11 H11 119.9
C12 C11 H11 119.9
C7 C12 C11 121.1(3)
C7 C12 H12 119.4
C11 C12 H12 119.4
C14 C13 C18 118.3(2)
C14 C13 P1 125.6(2)
C18 C13 P1 116.0(2)
C13 C14 C15 120.3(3)
C13 C14 H14 119.8
C15 C14 H14 119.8
C16 C15 C14 120.2(3)
C16 C15 H15 119.9
C14 C15 H15 119.9
C17 C16 C15 119.8(3)
C17 C16 H16 120.1
C15 C16 H16 120.1
C16 C17 C18 119.8(3)
C16 C17 H17 120.1
C18 C17 H17 120.1
C17 C18 C13 121.6(3)
C17 C18 H18 119.2
C13 C18 H18 119.2
C24 C19 C20 117.7(2)
C24 C19 P2 120.4(2)
C20 C19 P2 121.9(2)
C21 C20 C19 120.5(3)
C21 C20 H20 119.7
C19 C20 H20 119.7
C22 C21 C20 121.0(3)
C22 C21 H21 119.5
C20 C21 H21 119.5
C23 C22 C21 119.1(3)
C23 C22 H22 120.4
C21 C22 H22 120.4
C22 C23 C24 120.8(3)
C22 C23 H23 119.6
C24 C23 H23 119.6
C23 C24 C19 120.9(3)
C23 C24 H24 119.5
C19 C24 H24 119.5
C30 C25 C26 118.1(2)
C30 C25 P2 124.9(2)
C26 C25 P2 116.96(19)
C27 C26 C25 121.3(3)
C27 C26 H26 119.3
C25 C26 H26 119.3
C28 C27 C26 119.9(3)
C28 C27 H27 120.1
C26 C27 H27 120.1
C27 C28 C29 119.8(3)
C27 C28 H28 120.1
C29 C28 H28 120.1
C28 C29 C30 120.7(3)
C28 C29 H29 119.7
C30 C29 H29 119.7
C25 C30 C29 120.2(3)
C25 C30 H30 119.9
C29 C30 H30 119.9
C36 C31 C32 117.8(2)
C36 C31 P2 118.88(19)
C32 C31 P2 123.3(2)
C33 C32 C31 121.0(3)
C33 C32 H32 119.5
C31 C32 H32 119.5
C34 C33 C32 120.1(3)
C34 C33 H33 120.0
C32 C33 H33 120.0
C33 C34 C35 120.2(3)
C33 C34 H34 119.9
C35 C34 H34 119.9
C34 C35 C36 120.2(3)
C34 C35 H35 119.9
C36 C35 H35 119.9
C31 C36 C35 120.6(3)
C31 C36 H36 119.7
C35 C36 H36 119.7
C38 C37 H37A 109.5
C38 C37 H37B 109.5
H37A C37 H37B 109.5
C38 C37 H37C 109.5
H37A C37 H37C 109.5
H37B C37 H37C 109.5
N1 C38 C39 109.7(2)
N1 C38 C37 122.3(2)
C39 C38 C37 128.0(2)
C40 C39 C38 106.0(2)
C40 C39 H39 127.0
C38 C39 H39 127.0
N2 C40 C39 108.3(2)
N2 C40 C41 122.0(3)
C39 C40 C41 129.7(3)
C40 C41 H41A 109.5
C40 C41 H41B 109.5
H41A C41 H41B 109.5
C40 C41 H41C 109.5
H41A C41 H41C 109.5
H41B C41 H41C 109.5
C43 C42 H42A 109.5
C43 C42 H42B 109.5
H42A C42 H42B 109.5
C43 C42 H42C 109.5
H42A C42 H42C 109.5
H42B C42 H42C 109.5
N4 C43 C44 109.2(2)
N4 C43 C42 121.3(2)
C44 C43 C42 129.5(3)
C45 C44 C43 106.4(2)
C45 C44 H44 126.8
C43 C44 H44 126.8
N3 C45 C44 107.9(2)
N3 C45 C46 122.0(3)
C44 C45 C46 130.0(3)
C45 C46 H46A 109.5
C45 C46 H46B 109.5
H46A C46 H46B 109.5
C45 C46 H46C 109.5
H46A C46 H46C 109.5
H46B C46 H46C 109.5
C49 C48 C47 111.2(5)
C49 C48 H48A 109.4
C47 C48 H48A 109.4
C49 C48 H48B 109.4
C47 C48 H48B 109.4
H48A C48 H48B 108.0
C50 C49 C48 111.3(5)
C50 C49 H49A 109.4
C48 C49 H49A 109.4
C50 C49 H49B 109.4
C48 C49 H49B 109.4
H49A C49 H49B 108.0
C49 C50 C51 112.4(5)
C49 C50 H50A 109.1
C51 C50 H50A 109.1
C49 C50 H50B 109.1
C51 C50 H50B 109.1
H50A C50 H50B 107.9
C52 C51 C50 112.0(5)
C52 C51 H51A 109.2
C50 C51 H51A 109.2
C52 C51 H51B 109.2
C50 C51 H51B 109.2
H51A C51 H51B 107.9
N3 B1 N2 105.2(2)
N3 B1 H1B 110.8(13)
N2 B1 H1B 108.5(13)
N3 B1 H2B 108.2(13)
N2 B1 H2B 113.7(13)
H1B B1 H2B 110.3(19)
C38 N1 N2 106.8(2)
C38 N1 Rh1 140.67(18)
N2 N1 Rh1 112.11(15)
C40 N2 N1 109.1(2)
C40 N2 B1 130.3(2)
N1 N2 B1 119.4(2)
C45 N3 N4 108.8(2)
C45 N3 B1 132.7(2)
N4 N3 B1 117.6(2)
C43 N4 N3 107.6(2)
C43 N4 Rh1 135.31(18)
N3 N4 Rh1 116.56(15)
C13 P1 C7 105.46(12)
C13 P1 C1 99.93(11)
C7 P1 C1 98.90(11)
C13 P1 Rh1 121.05(8)
C7 P1 Rh1 112.49(8)
C1 P1 Rh1 116.06(8)
C31 P2 C25 105.53(11)
C31 P2 C19 100.43(12)
C25 P2 C19 99.36(12)
C31 P2 Rh1 113.37(8)
C25 P2 Rh1 110.88(8)
C19 P2 Rh1 124.97(8)
N4 Rh1 N1 79.84(8)
N4 Rh1 P1 92.93(6)
N1 Rh1 P1 164.16(6)
N4 Rh1 P2 170.88(6)
N1 Rh1 P2 92.91(6)
P1 Rh1 P2 95.43(3)
C54 C53 C58 120.0
C54 C53 C59 119.4(4)
C58 C53 C59 119.3(4)
C53 C54 C55 120.0
C53 C54 H54 120.0
C55 C54 H54 120.0
C54 C55 C56 120.0
C54 C55 H55 120.0
C56 C55 H55 120.0
C55 C56 C57 120.0
C55 C56 H56 120.0
C57 C56 H56 120.0
C58 C57 C56 120.0
C58 C57 H57 120.0
C56 C57 H57 120.0
C57 C58 C53 120.0
C57 C58 H58 120.0
C53 C58 H58 120.0
C53 C59 H59A 109.5
C53 C59 H59B 109.5
H59A C59 H59B 109.5
C53 C59 H59C 109.5
H59A C59 H59C 109.5
H59B C59 H59C 109.5

loop_
_geom_bond_atom_site_label_1
_geom_bond_atom_site_label_2
_geom_bond_distance
C1 C6 1.384(4)
C1 C2 1.390(4)
C1 P1 1.842(2)
C2 C3 1.383(4)
C2 H2 0.9500
C3 C4 1.374(5)
C3 H3 0.9500
C4 C5 1.379(5)
C4 H4 0.9500
C5 C6 1.383(4)
C5 H5 0.9500
C6 H6 0.9500
C7 C12 1.387(3)
C7 C8 1.389(3)
C7 P1 1.842(2)
C8 C9 1.385(4)
C8 H8 0.9500
C9 C10 1.382(4)
C9 H9 0.9500
C10 C11 1.370(4)
C10 H10 0.9500
C11 C12 1.389(4)
C11 H11 0.9500
C12 H12 0.9500
C13 C14 1.386(4)
C13 C18 1.392(4)
C13 P1 1.822(3)
C14 C15 1.389(4)
C14 H14 0.9500
C15 C16 1.388(4)
C15 H15 0.9500
C16 C17 1.374(4)
C16 H16 0.9500
C17 C18 1.376(4)
C17 H17 0.9500
C18 H18 0.9500
C19 C24 1.391(4)
C19 C20 1.394(4)
C19 P2 1.844(3)
C20 C21 1.384(4)
C20 H20 0.9500
C21 C22 1.374(4)
C21 H21 0.9500
C22 C23 1.368(4)
C22 H22 0.9500
C23 C24 1.384(4)
C23 H23 0.9500
C24 H24 0.9500
C25 C30 1.386(4)
C25 C26 1.396(4)
C25 P2 1.840(3)
C26 C27 1.380(4)
C26 H26 0.9500
C27 C28 1.374(4)
C27 H27 0.9500
C28 C29 1.376(5)
C28 H28 0.9500
C29 C30 1.391(4)
C29 H29 0.9500
C30 H30 0.9500
C31 C36 1.388(4)
C31 C32 1.401(4)
C31 P2 1.837(3)
C32 C33 1.382(4)
C32 H32 0.9500
C33 C34 1.370(5)
C33 H33 0.9500
C34 C35 1.370(4)
C34 H34 0.9500
C35 C36 1.393(4)
C35 H35 0.9500
C36 H36 0.9500
C37 C38 1.487(4)
C37 H37A 0.9800
C37 H37B 0.9800
C37 H37C 0.9800
C38 N1 1.333(3)
C38 C39 1.392(4)
C39 C40 1.374(4)
C39 H39 0.9500
C40 N2 1.342(3)
C40 C41 1.498(4)
C41 H41A 0.9800
C41 H41B 0.9800
C41 H41C 0.9800
C42 C43 1.494(4)
C42 H42A 0.9800
C42 H42B 0.9800
C42 H42C 0.9800
C43 N4 1.332(3)
C43 C44 1.387(4)
C44 C45 1.373(4)
C44 H44 0.9500
C45 N3 1.353(3)
C45 C46 1.495(4)
C46 H46A 0.9800
C46 H46B 0.9800
C46 H46C 0.9800
C47 C48 1.526(7)
C47 H47A 0.9800
C47 H47B 0.9800
C47 H47C 0.9800
C48 C49 1.520(6)
C48 H48A 0.9900
C48 H48B 0.9900
C49 C50 1.514(6)
C49 H49A 0.9900
C49 H49B 0.9900
C50 C51 1.524(6)
C50 H50A 0.9900
C50 H50B 0.9900
C51 C52 1.506(6)
C51 H51A 0.9900
C51 H51B 0.9900
C52 H52A 0.9800
C52 H52B 0.9800
C52 H52C 0.9800
B1 N3 1.547(4)
B1 N2 1.564(4)
B1 H1B 1.09(3)
B1 H2B 1.16(3)
N1 N2 1.384(3)
N1 Rh1 2.132(2)
N3 N4 1.369(3)
N4 Rh1 2.092(2)
P1 Rh1 2.2202(7)
P2 Rh1 2.2468(7)
C53 C54 1.3900
C53 C58 1.3900
C53 C59 1.490(9)
C54 C55 1.3900
C54 H54 0.9500
C55 C56 1.3900
C55 H55 0.9500
C56 C57 1.3900
C56 H56 0.9500
C57 C58 1.3900
C57 H57 0.9500
C58 H58 0.9500
C59 H59A 0.9800
C59 H59B 0.9800
C59 H59C 0.9800

loop_
_geom_torsion_atom_site_label_1
_geom_torsion_atom_site_label_2
_geom_torsion_atom_site_label_3
_geom_torsion_atom_site_label_4
_geom_torsion
C6 C1 C2 C3 0.3(4)
P1 C1 C2 C3 179.5(2)
C1 C2 C3 C4 -0.9(4)
C2 C3 C4 C5 1.3(5)
C3 C4 C5 C6 -1.1(5)
C4 C5 C6 C1 0.5(5)
C2 C1 C6 C5 -0.1(4)
P1 C1 C6 C5 -179.3(2)
C12 C7 C8 C9 -1.3(4)
P1 C7 C8 C9 -176.2(2)
C7 C8 C9 C10 1.2(4)
C8 C9 C10 C11 -0.5(4)
C9 C10 C11 C12 -0.2(4)
C8 C7 C12 C11 0.6(4)
P1 C7 C12 C11 175.7(2)
C10 C11 C12 C7 0.1(4)
C18 C13 C14 C15 -0.3(4)
P1 C13 C14 C15 175.5(2)
C13 C14 C15 C16 -0.4(5)
C14 C15 C16 C17 0.5(5)
C15 C16 C17 C18 0.2(5)
C16 C17 C18 C13 -0.9(5)
C14 C13 C18 C17 1.0(4)
P1 C13 C18 C17 -175.2(2)
C24 C19 C20 C21 -0.4(4)
P2 C19 C20 C21 -179.8(2)
C19 C20 C21 C22 -0.2(4)
C20 C21 C22 C23 0.9(5)
C21 C22 C23 C24 -1.0(5)
C22 C23 C24 C19 0.4(5)
C20 C19 C24 C23 0.3(4)
P2 C19 C24 C23 179.7(2)
C30 C25 C26 C27 -1.3(4)
P2 C25 C26 C27 176.6(2)
C25 C26 C27 C28 0.6(4)
C26 C27 C28 C29 0.7(5)
C27 C28 C29 C30 -1.3(5)
C26 C25 C30 C29 0.7(4)
P2 C25 C30 C29 -177.1(2)
C28 C29 C30 C25 0.6(5)
C36 C31 C32 C33 1.1(4)
P2 C31 C32 C33 179.6(2)
C31 C32 C33 C34 -0.3(5)
C32 C33 C34 C35 -0.6(5)
C33 C34 C35 C36 0.6(5)
C32 C31 C36 C35 -1.1(4)
P2 C31 C36 C35 -179.6(2)
C34 C35 C36 C31 0.2(4)
N1 C38 C39 C40 -1.2(3)
C37 C38 C39 C40 176.2(3)
C38 C39 C40 N2 0.2(3)
C38 C39 C40 C41 -179.5(3)
N4 C43 C44 C45 0.5(3)
C42 C43 C44 C45 -178.9(3)
C43 C44 C45 N3 -0.2(3)
C43 C44 C45 C46 176.6(3)
C47 C48 C49 C50 -179.7(5)
C48 C49 C50 C51 -177.9(5)
C49 C50 C51 C52 174.7(6)
C39 C38 N1 N2 1.8(3)
C37 C38 N1 N2 -175.8(2)
C39 C38 N1 Rh1 -169.9(2)
C37 C38 N1 Rh1 12.5(4)
C39 C40 N2 N1 0.9(3)
C41 C40 N2 N1 -179.4(2)
C39 C40 N2 B1 -165.8(3)
C41 C40 N2 B1 13.9(4)
C38 N1 N2 C40 -1.7(3)
Rh1 N1 N2 C40 172.64(16)
C38 N1 N2 B1 166.7(2)
Rh1 N1 N2 B1 -19.0(3)
N3 B1 N2 C40 114.4(3)
N3 B1 N2 N1 -51.2(3)
C44 C45 N3 N4 -0.2(3)
C46 C45 N3 N4 -177.3(3)
C44 C45 N3 B1 168.4(3)
C46 C45 N3 B1 -8.8(5)
N2 B1 N3 C45 -106.5(3)
N2 B1 N3 N4 61.3(3)
C44 C43 N4 N3 -0.6(3)
C42 C43 N4 N3 178.8(2)
C44 C43 N4 Rh1 -171.93(19)
C42 C43 N4 Rh1 7.5(4)
C45 N3 N4 C43 0.5(3)
B1 N3 N4 C43 -170.0(2)
C45 N3 N4 Rh1 173.70(16)
B1 N3 N4 Rh1 3.2(3)
C14 C13 P1 C7 10.8(3)
C18 C13 P1 C7 -173.28(19)
C14 C13 P1 C1 -91.4(2)
C18 C13 P1 C1 84.5(2)
C14 C13 P1 Rh1 139.9(2)
C18 C13 P1 Rh1 -44.3(2)
C12 C7 P1 C13 120.3(2)
C8 C7 P1 C13 -64.8(2)
C12 C7 P1 C1 -136.7(2)
C8 C7 P1 C1 38.1(2)
C12 C7 P1 Rh1 -13.6(2)
C8 C7 P1 Rh1 161.24(19)
C6 C1 P1 C13 -13.2(3)
C2 C1 P1 C13 167.5(2)
C6 C1 P1 C7 -120.8(2)
C2 C1 P1 C7 60.0(2)
C6 C1 P1 Rh1 118.7(2)
C2 C1 P1 Rh1 -60.5(2)
C36 C31 P2 C25 -119.4(2)
C32 C31 P2 C25 62.2(3)
C36 C31 P2 C19 137.7(2)
C32 C31 P2 C19 -40.7(2)
C36 C31 P2 Rh1 2.1(2)
C32 C31 P2 Rh1 -176.3(2)
C30 C25 P2 C31 -16.4(3)
C26 C25 P2 C31 165.8(2)
C30 C25 P2 C19 87.3(2)
C26 C25 P2 C19 -90.5(2)
C30 C25 P2 Rh1 -139.5(2)
C26 C25 P2 Rh1 42.7(2)
C24 C19 P2 C31 147.2(2)
C20 C19 P2 C31 -33.4(2)
C24 C19 P2 C25 39.4(2)
C20 C19 P2 C25 -141.2(2)
C24 C19 P2 Rh1 -84.4(2)
C20 C19 P2 Rh1 95.0(2)
C43 N4 Rh1 N1 114.9(3)
N3 N4 Rh1 N1 -55.89(17)
C43 N4 Rh1 P1 -79.3(2)
N3 N4 Rh1 P1 109.91(16)
C43 N4 Rh1 P2 77.1(5)
N3 N4 Rh1 P2 -93.6(4)
C38 N1 Rh1 N4 -125.5(3)
N2 N1 Rh1 N4 63.08(16)
C38 N1 Rh1 P1 170.69(19)
N2 N1 Rh1 P1 -0.7(3)
C38 N1 Rh1 P2 48.9(3)
N2 N1 Rh1 P2 -122.49(15)
C13 P1 Rh1 N4 133.82(11)
C7 P1 Rh1 N4 -100.30(10)
C1 P1 Rh1 N4 12.58(11)
C13 P1 Rh1 N1 -164.0(2)
C7 P1 Rh1 N1 -38.1(2)
C1 P1 Rh1 N1 74.8(2)
C13 P1 Rh1 P2 -42.53(10)
C7 P1 Rh1 P2 83.35(9)
C1 P1 Rh1 P2 -163.77(9)
C31 P2 Rh1 N4 -56.4(4)
C25 P2 Rh1 N4 62.1(4)
C19 P2 Rh1 N4 -179(19)
C31 P2 Rh1 N1 -93.46(10)
C25 P2 Rh1 N1 25.03(10)
C19 P2 Rh1 N1 143.67(12)
C31 P2 Rh1 P1 100.02(9)
C25 P2 Rh1 P1 -141.49(9)
C19 P2 Rh1 P1 -22.85(11)
C58 C53 C54 C55 0.0
C59 C53 C54 C55 -166.8(17)
C53 C54 C55 C56 0.0
C54 C55 C56 C57 0.0
C55 C56 C57 C58 0.0
C56 C57 C58 C53 0.0
C54 C53 C58 C57 0.0
C59 C53 C58 C57 166.8(17)
